data_2006919
loop_
_publ_author_name
'Jones, Peter G.'
'Crespo, Olga'

_publ_section_title
;
 Tetrakis(acetonitrile-<i>N</i>)copper(I) Tetrafluoroborate
;
_journal_issue 1
_journal_name_full 'Acta Crystallographica Section C'
_journal_page_first 18
_journal_page_last 20
_journal_paper_doi 10.1107/S0108270197013322
_journal_volume 54
_journal_year 1998
_chemical_formula_iupac '[Cu (C2 H3 N)4] , B F4'
_chemical_formula_moiety 'C8 H12 Cu N4 1+ , B F4 1-'
_chemical_formula_sum 'C8 H12 B Cu F4 N4'
_chemical_formula_weight 314.57
_chemical_name_systematic
;
 Tetrakis(acetonitrilo)copper(I) Tetrafluoroborate
;
_space_group_IT_number 33
_symmetry_cell_setting orthorhombic
_symmetry_space_group_name_Hall 'P 2c -2n'
_symmetry_space_group_name_H-M 'P n a 21'
_audit_creation_method SHELXL
_cell_angle_alpha 90.00
_cell_angle_beta 90.00
_cell_angle_gamma 90.00
_cell_formula_units_Z 12
_cell_length_a 23.882(4)
_cell_length_b 8.3285(12)
_cell_length_c 20.338(3)
_cell_measurement_reflns_used 64
_cell_measurement_temperature 173(2)
_cell_measurement_theta_max 12.5
_cell_measurement_theta_min 5
_cell_volume 4045.3(11)
_computing_cell_refinement 'Siemens XSCANS'
_computing_data_collection 'Siemens XSCANS (Fait, 1991)'
_computing_data_reduction 'Siemens XSCANS'
_computing_molecular_graphics 'XP (Siemens, 1994b)'
_computing_publication_material SHELXL-93
_computing_structure_refinement 'SHELXL-93 (Sheldrick, 1993)'
_computing_structure_solution 'SHELXS-86 (Sheldrick, 1990)'
_diffrn_ambient_temperature 173(2)
_diffrn_measurement_device 'Siemens P4'
_diffrn_measurement_method \w-scans
_diffrn_radiation_monochromator graphite
_diffrn_radiation_source 'fine-focus sealed tube'
_diffrn_radiation_type MoK\a
_diffrn_radiation_wavelength 0.71073
_diffrn_reflns_av_R_equivalents 0.0072
_diffrn_reflns_av_sigmaI/netI 0.0686
_diffrn_reflns_limit_h_max 28
_diffrn_reflns_limit_h_min -28
_diffrn_reflns_limit_k_max 0
_diffrn_reflns_limit_k_min -9
_diffrn_reflns_limit_l_max 24
_diffrn_reflns_limit_l_min -24
_diffrn_reflns_number 7131
_diffrn_reflns_theta_max 25.00
_diffrn_reflns_theta_min 3.15
_diffrn_standards_decay_% 0
_diffrn_standards_interval_count 247
_diffrn_standards_number 3
_exptl_absorpt_coefficient_mu 1.652
_exptl_absorpt_correction_T_max 0.719
_exptl_absorpt_correction_T_min 0.590
_exptl_absorpt_correction_type '\y scans; XEMP (Siemens, 1994a)'
_exptl_crystal_colour colourless
_exptl_crystal_density_diffrn 1.550
_exptl_crystal_density_meas ?
_exptl_crystal_description tablet
_exptl_crystal_F_000 1896
_exptl_crystal_size_max 0.50
_exptl_crystal_size_mid 0.35
_exptl_crystal_size_min 0.20
_refine_diff_density_max 0.476
_refine_diff_density_min -0.439
_refine_ls_abs_structure_details 'Flack (1983)'
_refine_ls_abs_structure_Flack 0.597(19)
_refine_ls_extinction_method none
_refine_ls_goodness_of_fit_all 0.931
_refine_ls_goodness_of_fit_obs 1.055
_refine_ls_hydrogen_treatment constr
_refine_ls_matrix_type full
_refine_ls_number_parameters 500
_refine_ls_number_reflns 7110
_refine_ls_number_restraints 229
_refine_ls_restrained_S_all 0.917
_refine_ls_restrained_S_obs 1.032
_refine_ls_R_factor_all 0.0745
_refine_ls_R_factor_obs .0437
_refine_ls_shift/esd_max -0.117
_refine_ls_shift/esd_mean 0.004
_refine_ls_structure_factor_coef Fsqd
_refine_ls_weighting_details 'w=1/[\s^2^(Fo^2^)+(0.0373P)^2^] where P=(Fo^2^+2Fc^2^)/3'
_refine_ls_weighting_scheme calc
_refine_ls_wR_factor_all 0.0907
_refine_ls_wR_factor_obs .0834
_reflns_number_observed 4835
_reflns_number_total 7110
_reflns_observed_criterion >2sigma(I)
_cod_data_source_file fg1379.cif
_cod_data_source_block domingo
_cod_depositor_comments
;
The following automatic conversions were performed:

'_exptl_crystal_density_meas' value 'not measured' was changed to '?'
- the value is perceived as not measured.

Automatic conversion script
Id: cif_fix_values 3008 2015-01-20 13:52:24Z robertas 

The following automatic conversions were performed:

'_refine_ls_weighting_scheme' value 'calc
w=1/[\s^2^(Fo^2^)+(0.0373P)^2^] where P=(Fo^2^+2Fc^2^)/3' was changed
to 'calc'. New tag '_refine_ls_weighting_details' was created. The
value of the new tag was set to 'w=1/[\s^2^(Fo^2^)+(0.0373P)^2^]
where P=(Fo^2^+2Fc^2^)/3'.

Automatic conversion script
Id: cif_fix_values 3143 2015-03-26 13:38:13Z robertas 
;
_cod_original_cell_volume 4045.2(11)
_cod_database_code 2006919

loop_
_symmetry_equiv_pos_as_xyz
'x, y, z'
'-x, -y, z+1/2'
'x+1/2, -y+1/2, z'
'-x+1/2, y+1/2, z+1/2'

loop_
_atom_site_aniso_label
_atom_site_aniso_U_11
_atom_site_aniso_U_22
_atom_site_aniso_U_33
_atom_site_aniso_U_12
_atom_site_aniso_U_13
_atom_site_aniso_U_23
Cu1 .0293(5) .0324(5) .0332(5) -.0012(4) .0009(4) -.0006(5)
N1 .043(3) .032(3) .039(4) -.007(3) .002(3) .005(4)
N2 .033(3) .030(3) .030(3) .002(3) .000(3) -.003(3)
N3 .034(3) .037(3) .032(3) -.004(2) .001(3) .004(3)
N4 .028(3) .030(3) .030(3) -.003(2) .004(3) -.005(2)
C1 .027(3) .040(4) .029(4) -.007(3) .006(3) .014(5)
C2 .040(4) .029(3) .046(5) -.004(3) -.003(5) .000(5)
C3 .028(4) .025(4) .036(4) .000(3) .007(3) -.004(3)
C4 .067(6) .047(5) .049(6) -.011(4) -.021(5) -.009(4)
C5 .032(3) .023(3) .026(3) -.001(3) .002(3) .000(3)
C6 .022(3) .035(4) .056(5) -.003(3) .010(4) -.003(4)
C7 .023(3) .027(4) .036(4) -.001(3) -.003(3) -.012(3)
C8 .039(4) .033(4) .047(5) .007(3) .013(4) -.001(4)
Cu2 .0328(5) .0341(5) .0296(5) -.0002(5) -.0004(4) -.0015(5)
N5 .031(3) .028(3) .031(3) -.002(2) -.005(3) .005(3)
N6 .033(3) .028(3) .035(3) .003(3) .002(3) .006(4)
N7 .027(2) .024(3) .032(2) -.005(2) .001(3) .000(3)
N8 .032(3) .031(3) .031(3) -.002(2) .006(3) .001(3)
C11 .025(4) .037(4) .036(4) -.002(4) .008(3) -.005(4)
C12 .042(4) .064(5) .035(5) .009(4) -.010(3) -.009(4)
C13 .023(3) .025(3) .022(3) -.004(3) .002(3) .004(4)
C14 .050(4) .023(3) .027(3) -.002(3) .000(4) .004(5)
C15 .036(3) .021(3) .024(3) .000(3) -.003(3) .000(4)
C16 .025(3) .060(5) .049(4) .001(3) -.004(4) -.002(5)
C17 .020(3) .025(3) .036(4) .000(3) -.002(3) .001(4)
C18 .040(4) .046(5) .033(4) -.004(4) .004(3) -.006(4)
Cu3 .0295(4) .0325(4) .0282(4) -.0004(4) -.0005(4) .0006(6)
N9 .033(3) .037(3) .031(3) .002(3) -.002(3) .004(3)
N10 .033(3) .025(3) .041(4) -.001(3) -.005(3) .000(3)
N11 .030(3) .033(3) .026(3) -.003(3) .000(3) .000(3)
N12 .049(4) .031(3) .028(3) -.007(3) .000(3) -.007(4)
C21 .042(4) .029(3) .015(3) .010(3) .002(3) .001(3)
C22 .042(5) .075(7) .042(6) .009(4) -.006(4) .010(5)
C23 .029(4) .017(3) .031(4) .005(3) -.002(3) .000(3)
C24 .059(5) .043(4) .032(4) .010(4) .008(5) .000(4)
C25 .033(4) .037(4) .025(4) -.014(3) .002(3) -.003(3)
C26 .047(5) .035(4) .043(6) .005(4) -.011(4) .001(4)
C27 .033(4) .035(4) .031(5) -.007(4) .000(3) .002(4)
C28 .043(6) .029(4) .041(6) -.004(3) .003(4) .000(4)
B1 .038(5) .043(6) .025(5) -.023(4) -.002(4) -.005(4)
F1 .213(7) .032(3) .102(5) .015(3) .033(5) .006(3)
F2 .070(4) .123(5) .052(3) -.023(3) -.005(3) -.025(3)
F3 .045(3) .149(5) .045(3) .011(3) -.001(2) -.014(3)
F4 .056(3) .071(3) .044(3) -.001(3) .009(2) .008(3)
B2 .038(4) .063(6) .037(5) .011(4) .022(6) .021(5)
F5 .139(5) .041(3) .161(5) .002(3) .001(7) .003(4)
F6 .063(3) .120(4) .046(3) -.005(3) -.019(3) -.008(3)
F7 .038(2) .098(3) .064(2) .003(2) -.004(3) .021(4)
F8 .068(3) .098(4) .062(3) -.007(3) .015(3) .033(3)
B3 .049(5) .043(5) .039(6) .031(4) -.011(6) -.009(6)
F9 .064(3) .065(3) .041(3) -.004(3) .013(2) -.002(3)
F10 .040(2) .088(3) .047(2) .028(2) .000(3) .001(3)
F11 .043(3) .128(5) .038(3) -.004(3) -.019(2) -.020(3)
F12 .105(4) .027(2) .132(5) .001(3) .023(4) -.003(4)

loop_
_atom_site_label
_atom_site_fract_x
_atom_site_fract_y
_atom_site_fract_z
_atom_site_U_iso_or_equiv
_atom_site_thermal_displace_type
_atom_site_calc_flag
_atom_site_refinement_flags
_atom_site_occupancy
_atom_site_disorder_group
_atom_site_type_symbol
Cu1 .45604(3) .22210(10) .44224(4) .0316(2) Uani d . 1 . Cu
N1 .4544(2) .4588(7) .4445(4) .0382(14) Uani d U 1 . N
N2 .4200(2) .1327(6) .3614(3) .0310(13) Uani d U 1 . N
N3 .5351(2) .1341(6) .4447(3) .0344(12) Uani d U 1 . N
N4 .4116(2) .1330(7) .5180(3) .0291(13) Uani d U 1 . N
C1 .4541(2) .5951(8) .4452(4) .0319(16) Uani d U 1 . C
C2 .4557(3) .7690(7) .4473(6) .0383(19) Uani d U 1 . C
H2A .4830 .8039 .4803 .057 Uiso calc R 1 . H
H2B .4185 .8101 .4588 .057 Uiso calc R 1 . H
H2C .4667 .8104 .4040 .057 Uiso calc R 1 . H
C3 .3959(3) .0678(8) .3221(3) .0299(15) Uani d U 1 . C
C4 .3632(3) -.0258(10) .2727(5) .054(3) Uani d U 1 . C
H4A .3870 -.0491 .2346 .082 Uiso calc R 1 . H
H4B .3307 .0370 .2585 .082 Uiso calc R 1 . H
H4C .3506 -.1268 .2924 .082 Uiso calc R 1 . H
C5 .5773(2) .0794(6) .4423(3) .0269(13) Uani d U 1 . C
C6 .6333(2) .0024(8) .4388(5) .0377(19) Uani d U 1 . C
H6A .6312 -.1064 .4570 .056 Uiso calc R 1 . H
H6B .6602 .0658 .4643 .056 Uiso calc R 1 . H
H6C .6455 -.0029 .3928 .056 Uiso calc R 1 . H
C7 .3889(3) .0740(8) .5601(3) .0285(15) Uani d U 1 . C
C8 .3609(2) -.0031(8) .6147(5) .0397(18) Uani d U 1 . C
H8A .3884 -.0608 .6415 .060 Uiso calc R 1 . H
H8B .3330 -.0791 .5979 .060 Uiso calc R 1 . H
H8C .3422 .0783 .6417 .060 Uiso calc R 1 . H
Cu2 .53893(3) .70430(11) .28605(3) .0322(2) Uani d . 1 . Cu
N5 .7486(2) .2313(6) .6878(3) .0299(14) Uani d U 1 . N
N6 .7107(2) .5416(6) .6065(4) .0320(12) Uani d U 1 . N
N7 .63110(16) .2329(5) .6079(3) .0275(10) Uani d U 1 . N
N8 .7500(2) .2280(7) .5269(3) .0315(14) Uani d U 1 . N
C11 .7695(3) .2104(9) .7361(3) .0329(15) Uani d U 1 . C
C12 .7979(3) .1825(11) .8006(3) .047(2) Uani d U 1 . C
H12A .8156 .0764 .8004 .070 Uiso calc R 1 . H
H12B .7702 .1876 .8361 .070 Uiso calc R 1 . H
H12C .8265 .2652 .8075 .070 Uiso calc R 1 . H
C13 .7106(2) .6765(6) .6074(5) .0234(12) Uani d U 1 . C
C14 .7106(3) .8520(6) .6081(5) .0335(14) Uani d U 1 . C
H14A .7357 .8904 .6429 .050 Uiso calc R 1 . H
H14B .6726 .8912 .6164 .050 Uiso calc R 1 . H
H14C .7237 .8922 .5655 .050 Uiso calc R 1 . H
C15 .5847(2) .2128(6) .6111(4) .0271(12) Uani d U 1 . C
C16 .5240(2) .1876(8) .6159(4) .0449(19) Uani d U 1 . C
H16A .5114 .1197 .5794 .067 Uiso calc R 1 . H
H16B .5047 .2915 .6138 .067 Uiso calc R 1 . H
H16C .5152 .1349 .6578 .067 Uiso calc R 1 . H
C17 .7719(3) .2057(8) .4792(3) .0267(14) Uani d U 1 . C
C18 .7996(3) .1751(9) .4171(3) .0395(18) Uani d U 1 . C
H18A .7772 .0996 .3912 .059 Uiso calc R 1 . H
H18B .8367 .1290 .4253 .059 Uiso calc R 1 . H
H18C .8037 .2761 .3928 .059 Uiso calc R 1 . H
Cu3 .71048(3) .30016(9) .60703(5) .03006(18) Uani d . 1 . Cu
N9 .4613(2) .6226(6) .2770(2) .0336(13) Uani d U 1 . N
N10 .5811(2) .6184(6) .2069(3) .0331(13) Uani d U 1 . N
N11 .5752(2) .6161(6) .3669(2) .0296(12) Uani d U 1 . N
N12 .5403(2) .9408(7) .2817(3) .0361(15) Uani d U 1 . N
C21 .4187(3) .5645(7) .2683(3) .0285(14) Uani d U 1 . C
C22 .3640(3) .4933(10) .2554(4) .053(3) Uani d U 1 . C
H22A .3363 .5393 .2856 .080 Uiso calc R 1 . H
H22B .3660 .3769 .2620 .080 Uiso calc R 1 . H
H22C .3529 .5161 .2099 .080 Uiso calc R 1 . H
C23 .5997(3) .5584(7) .1624(3) .0254(14) Uani d U 1 . C
C24 .6232(3) .4928(8) .1044(5) .0448(18) Uani d U 1 . C
H24A .6226 .5737 .0694 .067 Uiso calc R 1 . H
H24B .6013 .3991 .0907 .067 Uiso calc R 1 . H
H24C .6619 .4601 .1129 .067 Uiso calc R 1 . H
C25 .6001(3) .5663(8) .4088(3) .0318(16) Uani d U 1 . C
C26 .6338(3) .5030(9) .4622(4) .042(2) Uani d U 1 . C
H26A .6707 .5543 .4616 .063 Uiso calc R 1 . H
H26B .6382 .3868 .4567 .063 Uiso calc R 1 . H
H26C .6153 .5251 .5042 .063 Uiso calc R 1 . H
C27 .5416(3) 1.0746(9) .2782(4) .0330(18) Uani d U 1 . C
C28 .5404(3) 1.2504(7) .2734(5) .038(2) Uani d U 1 . C
H28A .5340 1.2820 .2276 .057 Uiso calc R 1 . H
H28B .5763 1.2941 .2884 .057 Uiso calc R 1 . H
H28C .5102 1.2926 .3010 .057 Uiso calc R 1 . H
B1 .2048(4) .2722(11) .2715(5) .035(3) Uani d U 1 . B
F1 .1965(3) .4392(6) .2733(3) .116(3) Uani d U 1 . F
F2 .1757(2) .2142(7) .2188(3) .0816(18) Uani d U 1 . F
F3 .2575(2) .2335(6) .2677(3) .0797(18) Uani d U 1 . F
F4 .1802(2) .2173(6) .3309(2) .0572(13) Uani d U 1 . F
B2 .5433(3) .7442(16) .6077(8) .046(2) Uani d U 1 . B
F5 .5448(2) .5778(6) .6078(4) .114(2) Uani d U 1 . F
F6 .5696(2) .7918(7) .6656(3) .0767(16) Uani d U 1 . F
F7 .48760(13) .7885(5) .6090(3) .0668(11) Uani d U 1 . F
F8 .5688(2) .8035(7) .5553(3) .0760(15) Uani d U 1 . F
B3 .7965(4) .7231(11) .4429(7) .044(3) Uani d U 1 . B
F9 .8221(2) .7798(6) .3896(3) .0568(14) Uani d U 1 . F
F10 .74236(15) .7946(5) .4474(3) .0583(11) Uani d U 1 . F
F11 .8251(2) .7732(7) .4991(3) .0694(18) Uani d U 1 . F
F12 .7905(2) .5657(5) .4415(4) .0880(18) Uani d U 1 . F

loop_
_atom_type_symbol
_atom_type_description
_atom_type_scat_dispersion_real
_atom_type_scat_dispersion_imag
_atom_type_scat_source
C C 0.0033 0.0016 'International Tables Vol C Tables 4.2.6.8 and 6.1.1.4'
H H 0.0000 0.0000 'International Tables Vol C Tables 4.2.6.8 and 6.1.1.4'
B B 0.0013 0.0007 'International Tables Vol C Tables 4.2.6.8 and 6.1.1.4'
F F 0.0171 0.0103 'International Tables Vol C Tables 4.2.6.8 and 6.1.1.4'
Cu Cu 0.3201 1.2651 'International Tables Vol C Tables 4.2.6.8 and 6.1.1.4'
N N 0.0061 0.0033 'International Tables Vol C Tables 4.2.6.8 and 6.1.1.4'

loop_
_geom_angle_atom_site_label_1
_geom_angle_atom_site_label_2
_geom_angle_atom_site_label_3
_geom_angle
_geom_angle_publ_flag
N1 Cu1 N2 112.5(3) y
N1 Cu1 N3 112.3(2) y
N1 Cu1 N4 109.9(3) y
N2 Cu1 N3 106.7(2) y
N2 Cu1 N4 105.4(2) y
N3 Cu1 N4 109.8(2) y
C1 N1 Cu1 179.0(7) ?
C3 N2 Cu1 169.9(5) ?
C5 N3 Cu1 175.0(6) ?
C7 N4 Cu1 175.3(5) ?
N1 C1 C2 177.9(8) ?
N2 C3 C4 176.8(8) ?
N3 C5 C6 178.7(7) ?
N4 C7 C8 178.8(7) ?
N9 Cu2 N12 110.7(2) y
N11 Cu2 N12 113.4(2) y
N9 Cu2 N11 110.8(2) y
N10 Cu2 N12 108.0(2) y
N9 Cu2 N10 105.6(2) y
N10 Cu2 N11 107.96(19) y
C11 N5 Cu3 171.7(6) ?
C13 N6 Cu3 178.7(9) ?
C15 N7 Cu3 171.6(5) ?
C17 N8 Cu3 171.7(6) ?
N5 C11 C12 179.6(6) ?
N6 C13 C14 179.5(10) ?
N7 C15 C16 179.4(7) ?
N8 C17 C18 179.0(8) ?
N5 Cu3 N8 112.31(17) y
N5 Cu3 N7 110.8(3) y
N7 Cu3 N8 112.2(3) y
N5 Cu3 N6 107.2(3) y
N6 Cu3 N8 107.4(3) y
N6 Cu3 N7 106.63(19) y
C21 N9 Cu2 173.6(5) ?
C23 N10 Cu2 172.2(5) ?
C25 N11 Cu2 173.3(5) ?
C27 N12 Cu2 178.7(7) ?
N9 C21 C22 178.2(7) ?
N10 C23 C24 176.3(7) ?
N11 C25 C26 178.4(7) ?
N12 C27 C28 177.3(8) ?
F3 B1 F2 111.0(8) ?
F3 B1 F1 112.4(7) ?
F2 B1 F1 107.4(9) ?
F3 B1 F4 111.8(8) ?
F2 B1 F4 110.1(7) ?
F1 B1 F4 103.8(8) ?
F8 B2 F7 111.1(10) ?
F8 B2 F5 111.2(11) ?
F7 B2 F5 107.1(8) ?
F8 B2 F6 111.5(8) ?
F7 B2 F6 110.0(11) ?
F5 B2 F6 105.7(10) ?
F12 B3 F9 112.7(10) ?
F12 B3 F11 111.6(10) ?
F9 B3 F11 109.6(8) ?
F12 B3 F10 108.5(8) ?
F9 B3 F10 108.7(9) ?
F11 B3 F10 105.4(9) ?

loop_
_geom_bond_atom_site_label_1
_geom_bond_atom_site_label_2
_geom_bond_site_symmetry_2
_geom_bond_distance
_geom_bond_publ_flag
Cu1 N1 . 1.973(6) y
Cu1 N2 . 2.000(6) y
Cu1 N3 . 2.026(5) y
Cu1 N4 . 2.013(5) y
N1 C1 . 1.135(7) ?
N2 C3 . 1.123(7) ?
N3 C5 . 1.107(6) ?
N4 C7 . 1.126(7) ?
C1 C2 . 1.449(8) ?
C3 C4 . 1.492(10) ?
C5 C6 . 1.486(8) ?
C7 C8 . 1.448(10) ?
Cu2 N9 . 1.983(5) y
Cu2 N10 . 2.028(6) y
Cu2 N11 . 1.999(5) y
Cu2 N12 . 1.972(6) y
N5 C11 . 1.116(8) ?
Cu3 N5 . 1.964(6) y
N6 C13 . 1.124(6) ?
Cu3 N6 . 2.011(5) y
N7 C15 . 1.123(6) ?
Cu3 N7 . 1.977(4) y
N8 C17 . 1.119(8) ?
Cu3 N8 . 1.976(6) y
C11 C12 . 1.493(9) ?
C13 C14 . 1.462(7) ?
C15 C16 . 1.469(7) ?
C17 C18 . 1.448(9) ?
N9 C21 . 1.140(7) ?
N10 C23 . 1.126(7) ?
N11 C25 . 1.119(7) ?
N12 C27 . 1.117(8) ?
C21 C22 . 1.460(10) ?
C23 C24 . 1.416(10) ?
C25 C26 . 1.451(10) ?
C27 C28 . 1.468(8) ?
B1 F3 . 1.303(11) ?
B1 F2 . 1.365(12) ?
B1 F1 . 1.405(10) ?
B1 F4 . 1.419(11) ?
B2 F8 . 1.324(14) ?
B2 F7 . 1.380(8) ?
B2 F5 . 1.39(13) ?
B2 F6 . 1.39(17) ?
B3 F12 . 1.32(9) ?
B3 F9 . 1.33(15) ?
B3 F11 . 1.40(14) ?
B3 F10 . 1.43(9) ?
